data_4104231
loop_
_publ_author_name
'Iliya Todorov'
'Duck Young Chung'
'Christos D. Malliakas'
'Quing'an Li'
'Thomas Bakas'
'Alexios Douvalis'
'Giancarlo Trimarchi'
'Kenneth Gray'
'John F. Mitchell'
'Arthur J. Freeman'
'Mercouri G. Kanatzidis'

_publ_section_title
;
 CaFe4As3: A Metallic Iron Arsenide with Anisotropic Magnetic and
 Charge-Transport Properties
;
_journal_name_full 'Journal of the American Chemical Society'
_journal_page_first 5405
_journal_page_last 5407
_journal_paper_doi 10.1021/ja900534h
_journal_volume 131
_journal_year 2009
_chemical_formula_sum 'As3 Ca Fe4'
_chemical_formula_weight 488.24
_chemical_name_systematic
; 
 ? 
;
_space_group_IT_number 62
_symmetry_cell_setting orthorhombic
_symmetry_space_group_name_Hall '-P 2ac 2n'
_symmetry_space_group_name_H-M 'P n m a'
_atom_sites_solution_primary direct
_atom_sites_solution_secondary difmap
_audit_author_name 'Mercouri G. Kanatzidis'
_audit_contact_author_address
;
   Department of Chemistry
     2145 Sheridan Road
   Northwestern University
   Evanston, IL 60208-3113
           USA
;
_audit_contact_author_email m-kanatzidis@northwestern.edu
_audit_contact_author_fax 847-491-5937
_audit_contact_author_phone 847-467-1541
_audit_creation_method SHELXL-97
_cell_angle_alpha 90.00
_cell_angle_beta 90.00
_cell_angle_gamma 90.00
_cell_formula_units_Z 4
_cell_length_a 11.852(3)
_cell_length_b 3.7352(6)
_cell_length_c 11.5490(18)
_cell_measurement_reflns_used 4507
_cell_measurement_temperature 15(2)
_cell_measurement_theta_max 29.46
_cell_measurement_theta_min 3.86
_cell_volume 511.27(17)
_computing_structure_refinement 'SHELXL-97 (Sheldrick, 1997)'
_computing_structure_solution 'SHELXS-97 (Sheldrick, 1990)'
_diffrn_ambient_temperature 15(2)
_diffrn_measured_fraction_theta_full 0.960
_diffrn_measured_fraction_theta_max 0.960
_diffrn_radiation_monochromator graphite
_diffrn_radiation_source 'fine-focus sealed tube'
_diffrn_radiation_type MoK\a
_diffrn_radiation_wavelength 0.71073
_diffrn_reflns_av_R_equivalents 0.1319
_diffrn_reflns_av_sigmaI/netI 0.0682
_diffrn_reflns_limit_h_max 16
_diffrn_reflns_limit_h_min -16
_diffrn_reflns_limit_k_max 5
_diffrn_reflns_limit_k_min -3
_diffrn_reflns_limit_l_max 15
_diffrn_reflns_limit_l_min -13
_diffrn_reflns_number 3331
_diffrn_reflns_theta_full 29.46
_diffrn_reflns_theta_max 29.46
_diffrn_reflns_theta_min 3.86
_exptl_absorpt_coefficient_mu 31.225
_exptl_absorpt_correction_T_max 0.2172
_exptl_absorpt_correction_T_min 0.0758
_exptl_absorpt_correction_type integration
_exptl_absorpt_process_details X-Shape
_exptl_crystal_density_diffrn 6.343
_exptl_crystal_density_method 'not measured'
_exptl_crystal_F_000 892
_exptl_crystal_size_max 0.33
_exptl_crystal_size_mid 0.01
_exptl_crystal_size_min 0.005
_refine_diff_density_max 3.108
_refine_diff_density_min -3.276
_refine_diff_density_rms 0.723
_refine_ls_extinction_coef 0.0043(16)
_refine_ls_extinction_expression Fc^*^=kFc[1+0.001xFc^2^\l^3^/sin(2\q)]^-1/4^
_refine_ls_extinction_method SHELXL
_refine_ls_goodness_of_fit_ref 1.316
_refine_ls_hydrogen_treatment none
_refine_ls_matrix_type full
_refine_ls_number_parameters 50
_refine_ls_number_reflns 778
_refine_ls_number_restraints 0
_refine_ls_restrained_S_all 1.316
_refine_ls_R_factor_all 0.0846
_refine_ls_R_factor_gt 0.0724
_refine_ls_shift/su_max 0.000
_refine_ls_shift/su_mean 0.000
_refine_ls_structure_factor_coef Fsqd
_refine_ls_weighting_details 'calc w=1/[\s^2^(Fo^2^)+(0.1241P)^2^+0.0000P] where P=(Fo^2^+2Fc^2^)/3'
_refine_ls_weighting_scheme calc
_refine_ls_wR_factor_gt 0.1832
_refine_ls_wR_factor_ref 0.1999
_reflns_number_gt 698
_reflns_number_total 778
_reflns_threshold_expression >2sigma(I)
_cod_data_source_file ja900534h_si_001_4.cif
_cod_data_source_block CaFe4As3_15
_cod_original_cell_volume 511.25(16)
_cod_original_sg_symbol_H-M Pnma
_cod_database_code 4104231

loop_
_symmetry_equiv_pos_as_xyz
'x, y, z'
'-x+1/2, -y, z+1/2'
'-x, y+1/2, -z'
'x+1/2, -y+1/2, -z+1/2'
'-x, -y, -z'
'x-1/2, y, -z-1/2'
'x, -y-1/2, z'
'-x-1/2, y-1/2, z-1/2'

loop_
_atom_site_label
_atom_site_type_symbol
_atom_site_fract_x
_atom_site_fract_y
_atom_site_fract_z
_atom_site_U_iso_or_equiv
_atom_site_adp_type
_atom_site_occupancy
_atom_site_symmetry_multiplicity
_atom_site_calc_flag
_atom_site_refinement_flags
As1 As 0.10103(11) 0.2500 0.12189(12) 0.0041(5) Uani 1 2 d S
As2 As 0.11550(12) 0.2500 0.73731(13) 0.0042(5) Uani 1 2 d S
As3 As 0.36731(12) 0.2500 0.92283(12) 0.0040(5) Uani 1 2 d S
Fe1 Fe 0.02146(15) 0.2500 0.31462(19) 0.0044(5) Uani 1 2 d S
Fe2 Fe 0.06677(16) 0.2500 0.53727(18) 0.0038(5) Uani 1 2 d S
Fe3 Fe 0.30580(17) 0.2500 0.12471(18) 0.0051(5) Uani 1 2 d S
Fe4 Fe 0.31841(17) 0.2500 0.72371(18) 0.0051(5) Uani 1 2 d S
Ca1 Ca 0.3402(2) 0.2500 0.4306(2) 0.0043(6) Uani 1 2 d S

loop_
_atom_site_aniso_label
_atom_site_aniso_U_11
_atom_site_aniso_U_22
_atom_site_aniso_U_33
_atom_site_aniso_U_23
_atom_site_aniso_U_13
_atom_site_aniso_U_12
As1 0.0060(7) 0.0032(7) 0.0029(8) 0.000 0.0002(5) 0.000
As2 0.0066(7) 0.0031(7) 0.0031(8) 0.000 -0.0005(5) 0.000
As3 0.0063(7) 0.0030(8) 0.0028(8) 0.000 0.0000(4) 0.000
Fe1 0.0074(9) 0.0030(9) 0.0028(10) 0.000 0.0003(7) 0.000
Fe2 0.0062(9) 0.0028(9) 0.0025(11) 0.000 -0.0002(7) 0.000
Fe3 0.0069(9) 0.0042(9) 0.0041(11) 0.000 0.0002(7) 0.000
Fe4 0.0070(10) 0.0044(10) 0.0039(11) 0.000 0.0000(7) 0.000
Ca1 0.0070(11) 0.0038(13) 0.0022(14) 0.000 0.0000(9) 0.000

loop_
_atom_type_symbol
_atom_type_description
_atom_type_scat_dispersion_real
_atom_type_scat_dispersion_imag
_atom_type_scat_source
Ca Ca 0.2262 0.3064 'International Tables Vol C Tables 4.2.6.8 and 6.1.1.4'
Fe Fe 0.3463 0.8444 'International Tables Vol C Tables 4.2.6.8 and 6.1.1.4'
As As 0.0499 2.0058 'International Tables Vol C Tables 4.2.6.8 and 6.1.1.4'

loop_
_geom_angle_atom_site_label_1
_geom_angle_atom_site_label_2
_geom_angle_atom_site_label_3
_geom_angle
_geom_angle_site_symmetry_1
_geom_angle_site_symmetry_3
Fe4 As1 Fe4 101.91(9) 2_564 2_554
Fe4 As1 Fe1 72.82(6) 2_564 .
Fe4 As1 Fe1 72.82(6) 2_554 .
Fe4 As1 Fe3 66.20(6) 2_564 .
Fe4 As1 Fe3 66.20(6) 2_554 .
Fe1 As1 Fe3 112.19(9) . .
Fe4 As1 Ca1 139.26(8) 2_564 2_554
Fe4 As1 Ca1 77.45(6) 2_554 2_554
Fe1 As1 Ca1 140.80(4) . 2_554
Fe3 As1 Ca1 77.06(7) . 2_554
Fe4 As1 Ca1 77.45(6) 2_564 2_564
Fe4 As1 Ca1 139.26(8) 2_554 2_564
Fe1 As1 Ca1 140.80(4) . 2_564
Fe3 As1 Ca1 77.06(7) . 2_564
Ca1 As1 Ca1 77.75(8) 2_554 2_564
Fe4 As1 Ca1 118.93(6) 2_564 6_556
Fe4 As1 Ca1 118.93(6) 2_554 6_556
Fe1 As1 Ca1 78.13(8) . 6_556
Fe3 As1 Ca1 169.68(9) . 6_556
Ca1 As1 Ca1 94.98(7) 2_554 6_556
Ca1 As1 Ca1 94.98(7) 2_564 6_556
Fe2 As2 Fe4 100.30(9) . .
Fe2 As2 Fe3 65.10(6) . 2
Fe4 As2 Fe3 65.61(6) . 2
Fe2 As2 Fe3 65.10(6) . 2_565
Fe4 As2 Fe3 65.61(6) . 2_565
Fe3 As2 Fe3 98.81(9) 2 2_565
Fe2 As2 Fe1 67.47(6) . 5_556
Fe4 As2 Fe1 128.37(5) . 5_556
Fe3 As2 Fe1 63.91(6) 2 5_556
Fe3 As2 Fe1 132.40(9) 2_565 5_556
Fe2 As2 Fe1 67.47(6) . 5_566
Fe4 As2 Fe1 128.37(5) . 5_566
Fe3 As2 Fe1 132.40(9) 2 5_566
Fe3 As2 Fe1 63.91(6) 2_565 5_566
Fe1 As2 Fe1 94.37(8) 5_556 5_566
Fe2 As2 Ca1 140.83(4) . 2_565
Fe4 As2 Ca1 82.65(8) . 2_565
Fe3 As2 Ca1 144.22(9) 2 2_565
Fe3 As2 Ca1 81.50(6) 2_565 2_565
Fe1 As2 Ca1 138.95(9) 5_556 2_565
Fe1 As2 Ca1 80.08(6) 5_566 2_565
Fe2 As2 Ca1 140.83(4) . 2
Fe4 As2 Ca1 82.65(8) . 2
Fe3 As2 Ca1 81.50(6) 2 2
Fe3 As2 Ca1 144.22(9) 2_565 2
Fe1 As2 Ca1 80.08(6) 5_556 2
Fe1 As2 Ca1 138.95(9) 5_566 2
Ca1 As2 Ca1 78.32(7) 2_565 2
Fe4 As3 Fe2 115.17(9) . 6_657
Fe4 As3 Fe2 127.52(5) . 2_565
Fe2 As3 Fe2 65.05(6) 6_657 2_565
Fe4 As3 Fe2 127.52(5) . 2
Fe2 As3 Fe2 65.05(6) 6_657 2
Fe2 As3 Fe2 101.15(9) 2_565 2
Fe4 As3 Fe3 148.50(10) . 1_556
Fe2 As3 Fe3 96.33(9) 6_657 1_556
Fe2 As3 Fe3 64.83(6) 2_565 1_556
Fe2 As3 Fe3 64.83(6) 2 1_556
Fe4 As3 Fe1 70.03(6) . 2_565
Fe2 As3 Fe1 66.11(6) 6_657 2_565
Fe2 As3 Fe1 62.93(7) 2_565 2_565
Fe2 As3 Fe1 130.72(8) 2 2_565
Fe3 As3 Fe1 127.50(6) 1_556 2_565
Fe4 As3 Fe1 70.03(6) . 2
Fe2 As3 Fe1 66.11(6) 6_657 2
Fe2 As3 Fe1 130.72(8) 2_565 2
Fe2 As3 Fe1 62.93(7) 2 2
Fe3 As3 Fe1 127.50(6) 1_556 2
Fe1 As3 Fe1 91.59(8) 2_565 2
Fe4 As3 Ca1 80.42(8) . 2
Fe2 As3 Ca1 140.88(4) 6_657 2
Fe2 As3 Ca1 135.10(8) 2_565 2
Fe2 As3 Ca1 76.97(6) 2 2
Fe3 As3 Ca1 74.62(7) 1_556 2
Fe1 As3 Ca1 148.22(9) 2_565 2
Fe1 As3 Ca1 89.05(5) 2 2
Fe4 As3 Ca1 80.42(8) . 2_565
Fe2 As3 Ca1 140.88(4) 6_657 2_565
Fe2 As3 Ca1 76.97(6) 2_565 2_565
Fe2 As3 Ca1 135.10(8) 2 2_565
Fe3 As3 Ca1 74.62(7) 1_556 2_565
Fe1 As3 Ca1 89.05(5) 2_565 2_565
Fe1 As3 Ca1 148.22(9) 2 2_565
Ca1 As3 Ca1 74.38(7) 2 2_565
As1 Fe1 As2 91.82(8) . 5_556
As1 Fe1 As2 91.82(8) . 5_566
As2 Fe1 As2 94.37(8) 5_556 5_566
As1 Fe1 As3 104.14(6) . 2_564
As2 Fe1 As3 164.03(10) 5_556 2_564
As2 Fe1 As3 84.82(4) 5_566 2_564
As1 Fe1 As3 104.14(6) . 2_554
As2 Fe1 As3 84.82(4) 5_556 2_554
As2 Fe1 As3 164.03(10) 5_566 2_554
As3 Fe1 As3 91.59(8) 2_564 2_554
As1 Fe1 Fe2 145.24(9) . .
As2 Fe1 Fe2 111.16(7) 5_556 .
As2 Fe1 Fe2 111.16(7) 5_566 .
As3 Fe1 Fe2 55.04(5) 2_564 .
As3 Fe1 Fe2 55.04(5) 2_554 .
As1 Fe1 Fe3 128.29(10) . 6_556
As2 Fe1 Fe3 56.46(5) 5_556 6_556
As2 Fe1 Fe3 56.46(5) 5_566 6_556
As3 Fe1 Fe3 111.17(7) 2_564 6_556
As3 Fe1 Fe3 111.17(7) 2_554 6_556
Fe2 Fe1 Fe3 86.47(9) . 6_556
As1 Fe1 Fe2 136.36(4) . 5_566
As2 Fe1 Fe2 113.82(8) 5_556 5_566
As2 Fe1 Fe2 53.40(6) 5_566 5_566
As3 Fe1 Fe2 53.49(6) 2_564 5_566
As3 Fe1 Fe2 112.47(9) 2_554 5_566
Fe2 Fe1 Fe2 57.78(6) . 5_566
Fe3 Fe1 Fe2 57.79(5) 6_556 5_566
As1 Fe1 Fe2 136.36(4) . 5_556
As2 Fe1 Fe2 53.40(6) 5_556 5_556
As2 Fe1 Fe2 113.82(8) 5_566 5_556
As3 Fe1 Fe2 112.47(9) 2_564 5_556
As3 Fe1 Fe2 53.49(6) 2_554 5_556
Fe2 Fe1 Fe2 57.78(7) . 5_556
Fe3 Fe1 Fe2 57.79(5) 6_556 5_556
Fe2 Fe1 Fe2 85.94(8) 5_566 5_556
As1 Fe1 Fe4 53.38(5) . 2_564
As2 Fe1 Fe4 144.58(11) 5_556 2_564
As2 Fe1 Fe4 81.82(5) 5_566 2_564
As3 Fe1 Fe4 51.15(5) 2_564 2_564
As3 Fe1 Fe4 107.95(8) 2_554 2_564
Fe2 Fe1 Fe4 102.92(8) . 2_564
Fe3 Fe1 Fe4 137.43(5) 6_556 2_564
Fe2 Fe1 Fe4 92.14(5) 5_566 2_564
Fe2 Fe1 Fe4 157.94(10) 5_556 2_564
As1 Fe1 Fe4 53.38(5) . 2_554
As2 Fe1 Fe4 81.82(5) 5_556 2_554
As2 Fe1 Fe4 144.58(11) 5_566 2_554
As3 Fe1 Fe4 107.95(8) 2_564 2_554
As3 Fe1 Fe4 51.15(5) 2_554 2_554
Fe2 Fe1 Fe4 102.92(8) . 2_554
Fe3 Fe1 Fe4 137.43(5) 6_556 2_554
Fe2 Fe1 Fe4 157.94(10) 5_566 2_554
Fe2 Fe1 Fe4 92.14(5) 5_556 2_554
Fe4 Fe1 Fe4 81.46(7) 2_564 2_554
As1 Fe1 Ca1 60.14(7) . 6_556
As2 Fe1 Ca1 55.05(5) 5_556 6_556
As2 Fe1 Ca1 55.05(5) 5_566 6_556
As3 Fe1 Ca1 133.47(4) 2_564 6_556
As3 Fe1 Ca1 133.47(4) 2_554 6_556
Fe2 Fe1 Ca1 154.62(10) . 6_556
Fe3 Fe1 Ca1 68.15(8) 6_556 6_556
Fe2 Fe1 Ca1 105.47(7) 5_566 6_556
Fe2 Fe1 Ca1 105.47(7) 5_556 6_556
Fe4 Fe1 Ca1 96.22(8) 2_564 6_556
Fe4 Fe1 Ca1 96.22(8) 2_554 6_556
As2 Fe2 As3 93.00(9) . 6_557
As2 Fe2 As3 116.87(6) . 2_554
As3 Fe2 As3 114.95(6) 6_557 2_554
As2 Fe2 As3 116.87(6) . 2_564
As3 Fe2 As3 114.95(6) 6_557 2_564
As3 Fe2 As3 101.15(9) 2_554 2_564
As2 Fe2 Fe2 118.02(10) . 5_556
As3 Fe2 Fe2 57.65(7) 6_557 5_556
As3 Fe2 Fe2 57.30(6) 2_554 5_556
As3 Fe2 Fe2 124.87(13) 2_564 5_556
As2 Fe2 Fe2 118.02(10) . 5_566
As3 Fe2 Fe2 57.65(7) 6_557 5_566
As3 Fe2 Fe2 124.87(13) 2_554 5_566
As3 Fe2 Fe2 57.30(6) 2_564 5_566
Fe2 Fe2 Fe2 92.06(12) 5_556 5_566
As2 Fe2 Fe3 58.90(6) . 2_565
As3 Fe2 Fe3 119.66(8) 6_557 2_565
As3 Fe2 Fe3 125.33(10) 2_554 2_565
As3 Fe2 Fe3 58.05(5) 2_564 2_565
Fe2 Fe2 Fe3 176.36(15) 5_556 2_565
Fe2 Fe2 Fe3 88.06(5) 5_566 2_565
As2 Fe2 Fe3 58.90(6) . 2
As3 Fe2 Fe3 119.66(8) 6_557 2
As3 Fe2 Fe3 58.05(5) 2_554 2
As3 Fe2 Fe3 125.33(10) 2_564 2
Fe2 Fe2 Fe3 88.06(5) 5_556 2
Fe2 Fe2 Fe3 176.36(15) 5_566 2
Fe3 Fe2 Fe3 91.58(9) 2_565 2
As2 Fe2 Fe1 177.76(10) . .
As3 Fe2 Fe1 89.23(8) 6_557 .
As3 Fe2 Fe1 62.03(6) 2_554 .
As3 Fe2 Fe1 62.03(6) 2_564 .
Fe2 Fe2 Fe1 63.29(8) 5_556 .
Fe2 Fe2 Fe1 63.29(8) 5_566 .
Fe3 Fe2 Fe1 119.86(8) 2_565 .
Fe3 Fe2 Fe1 119.86(8) 2 .
As2 Fe2 Fe1 59.13(6) . 5_566
As3 Fe2 Fe1 60.40(6) 6_557 5_566
As3 Fe2 Fe1 172.37(8) 2_554 5_566
As3 Fe2 Fe1 86.45(4) 2_564 5_566
Fe2 Fe2 Fe1 117.71(11) 5_556 5_566
Fe2 Fe2 Fe1 58.92(7) 5_566 5_566
Fe3 Fe2 Fe1 59.38(6) 2_565 5_566
Fe3 Fe2 Fe1 117.89(10) 2 5_566
Fe1 Fe2 Fe1 122.21(6) . 5_566
As2 Fe2 Fe1 59.13(6) . 5_556
As3 Fe2 Fe1 60.40(6) 6_557 5_556
As3 Fe2 Fe1 86.45(4) 2_554 5_556
As3 Fe2 Fe1 172.37(8) 2_564 5_556
Fe2 Fe2 Fe1 58.92(7) 5_556 5_556
Fe2 Fe2 Fe1 117.71(11) 5_566 5_556
Fe3 Fe2 Fe1 117.89(10) 2_565 5_556
Fe3 Fe2 Fe1 59.38(6) 2 5_556
Fe1 Fe2 Fe1 122.21(7) . 5_556
Fe1 Fe2 Fe1 85.94(8) 5_566 5_556
As2 Fe2 Ca1 96.78(8) . .
As3 Fe2 Ca1 170.21(11) 6_557 .
As3 Fe2 Ca1 60.24(5) 2_554 .
As3 Fe2 Ca1 60.24(5) 2_564 .
Fe2 Fe2 Ca1 116.88(10) 5_556 .
Fe2 Fe2 Ca1 116.88(10) 5_566 .
Fe3 Fe2 Ca1 66.17(7) 2_565 .
Fe3 Fe2 Ca1 66.17(7) 2 .
Fe1 Fe2 Ca1 80.98(8) . .
Fe1 Fe2 Ca1 125.35(6) 5_566 .
Fe1 Fe2 Ca1 125.35(6) 5_556 .
As1 Fe3 As3 106.59(9) . 1_554
As1 Fe3 As2 112.73(7) . 2_564
As3 Fe3 As2 113.05(7) 1_554 2_564
As1 Fe3 As2 112.73(7) . 2_554
As3 Fe3 As2 113.05(7) 1_554 2_554
As2 Fe3 As2 98.81(9) 2_564 2_554
As1 Fe3 Fe2 125.06(7) . 2_564
As3 Fe3 Fe2 57.12(6) 1_554 2_564
As2 Fe3 Fe2 56.00(6) 2_564 2_564
As2 Fe3 Fe2 121.96(10) 2_554 2_564
As1 Fe3 Fe2 125.06(7) . 2_554
As3 Fe3 Fe2 57.12(6) 1_554 2_554
As2 Fe3 Fe2 121.96(10) 2_564 2_554
As2 Fe3 Fe2 56.00(6) 2_554 2_554
Fe2 Fe3 Fe2 91.58(9) 2_564 2_554
As1 Fe3 Fe4 56.49(6) . 2_554
As3 Fe3 Fe4 125.46(7) 1_554 2_554
As2 Fe3 Fe4 121.33(10) 2_564 2_554
As2 Fe3 Fe4 56.29(6) 2_554 2_554
Fe2 Fe3 Fe4 177.05(12) 2_564 2_554
Fe2 Fe3 Fe4 89.08(4) 2_554 2_554
As1 Fe3 Fe4 56.49(6) . 2_564
As3 Fe3 Fe4 125.46(7) 1_554 2_564
As2 Fe3 Fe4 56.29(6) 2_564 2_564
As2 Fe3 Fe4 121.33(10) 2_554 2_564
Fe2 Fe3 Fe4 89.08(4) 2_564 2_564
Fe2 Fe3 Fe4 177.05(12) 2_554 2_564
Fe4 Fe3 Fe4 90.11(9) 2_554 2_564
As1 Fe3 Fe1 165.44(11) . 6_656
As3 Fe3 Fe1 87.97(9) 1_554 6_656
As2 Fe3 Fe1 59.63(5) 2_564 6_656
As2 Fe3 Fe1 59.63(5) 2_554 6_656
Fe2 Fe3 Fe1 62.83(7) 2_564 6_656
Fe2 Fe3 Fe1 62.83(7) 2_554 6_656
Fe4 Fe3 Fe1 115.06(8) 2_554 6_656
Fe4 Fe3 Fe1 115.05(8) 2_564 6_656
As1 Fe3 Ca1 58.74(6) . 2_554
As3 Fe3 Ca1 61.41(7) 1_554 2_554
As2 Fe3 Ca1 163.92(7) 2_564 2_554
As2 Fe3 Ca1 97.17(4) 2_554 2_554
Fe2 Fe3 Ca1 115.73(10) 2_564 2_554
Fe2 Fe3 Ca1 69.21(7) 2_554 2_554
Fe4 Fe3 Ca1 67.18(7) 2_554 2_554
Fe4 Fe3 Ca1 113.04(9) 2_564 2_554
Fe1 Fe3 Ca1 131.81(7) 6_656 2_554
As1 Fe3 Ca1 58.74(6) . 2_564
As3 Fe3 Ca1 61.41(7) 1_554 2_564
As2 Fe3 Ca1 97.17(4) 2_564 2_564
As2 Fe3 Ca1 163.92(7) 2_554 2_564
Fe2 Fe3 Ca1 69.21(7) 2_564 2_564
Fe2 Fe3 Ca1 115.73(10) 2_554 2_564
Fe4 Fe3 Ca1 113.04(9) 2_554 2_564
Fe4 Fe3 Ca1 67.18(7) 2_564 2_564
Fe1 Fe3 Ca1 131.81(7) 6_656 2_564
Ca1 Fe3 Ca1 66.80(7) 2_554 2_564
As1 Fe3 Ca1 97.36(8) . .
As3 Fe3 Ca1 156.05(10) 1_554 .
As2 Fe3 Ca1 55.34(5) 2_564 .
As2 Fe3 Ca1 55.34(5) 2_554 .
Fe2 Fe3 Ca1 108.57(8) 2_564 .
Fe2 Fe3 Ca1 108.57(8) 2_554 .
Fe4 Fe3 Ca1 68.50(7) 2_554 .
Fe4 Fe3 Ca1 68.50(7) 2_564 .
Fe1 Fe3 Ca1 68.08(8) 6_656 .
Ca1 Fe3 Ca1 135.64(6) 2_554 .
Ca1 Fe3 Ca1 135.64(6) 2_564 .
As3 Fe4 As1 112.16(7) . 2
As3 Fe4 As1 112.16(7) . 2_565
As1 Fe4 As1 101.91(9) 2 2_565
As3 Fe4 As2 100.41(9) . .
As1 Fe4 As2 115.35(7) 2 .
As1 Fe4 As2 115.35(7) 2_565 .
As3 Fe4 Fe3 123.81(7) . 2
As1 Fe4 Fe3 57.31(6) 2 2
As1 Fe4 Fe3 124.01(10) 2_565 2
As2 Fe4 Fe3 58.10(6) . 2
As3 Fe4 Fe3 123.81(7) . 2_565
As1 Fe4 Fe3 124.01(10) 2 2_565
As1 Fe4 Fe3 57.31(6) 2_565 2_565
As2 Fe4 Fe3 58.10(6) . 2_565
Fe3 Fe4 Fe3 90.11(9) 2 2_565
As3 Fe4 Fe1 58.82(6) . 2_565
As1 Fe4 Fe1 115.02(9) 2 2_565
As1 Fe4 Fe1 53.80(6) 2_565 2_565
As2 Fe4 Fe1 129.62(7) . 2_565
Fe3 Fe4 Fe1 172.19(10) 2 2_565
Fe3 Fe4 Fe1 93.84(4) 2_565 2_565
As3 Fe4 Fe1 58.82(6) . 2
As1 Fe4 Fe1 53.80(6) 2 2
As1 Fe4 Fe1 115.02(9) 2_565 2
As2 Fe4 Fe1 129.62(7) . 2
Fe3 Fe4 Fe1 93.84(4) 2 2
Fe3 Fe4 Fe1 172.19(10) 2_565 2
Fe1 Fe4 Fe1 81.46(7) 2_565 2
As3 Fe4 Ca1 161.49(10) . .
As1 Fe4 Ca1 58.81(5) 2 .
As1 Fe4 Ca1 58.81(5) 2_565 .
As2 Fe4 Ca1 98.10(9) . .
Fe3 Fe4 Ca1 67.07(7) 2 .
Fe3 Fe4 Ca1 67.07(7) 2_565 .
Fe1 Fe4 Ca1 108.38(8) 2_565 .
Fe1 Fe4 Ca1 108.38(8) 2 .
As3 Fe4 Ca1 58.63(6) . 2_565
As1 Fe4 Ca1 160.60(7) 2 2_565
As1 Fe4 Ca1 97.48(4) 2_565 2_565
As2 Fe4 Ca1 55.29(6) . 2_565
Fe3 Fe4 Ca1 111.51(9) 2 2_565
Fe3 Fe4 Ca1 68.02(7) 2_565 2_565
Fe1 Fe4 Ca1 76.24(6) 2_565 2_565
Fe1 Fe4 Ca1 116.44(9) 2 2_565
Ca1 Fe4 Ca1 135.06(6) . 2_565
As3 Fe4 Ca1 58.63(6) . 2
As1 Fe4 Ca1 97.48(4) 2 2
As1 Fe4 Ca1 160.60(7) 2_565 2
As2 Fe4 Ca1 55.29(6) . 2
Fe3 Fe4 Ca1 68.02(7) 2 2
Fe3 Fe4 Ca1 111.51(9) 2_565 2
Fe1 Fe4 Ca1 116.44(9) 2_565 2
Fe1 Fe4 Ca1 76.24(6) 2 2
Ca1 Fe4 Ca1 135.06(6) . 2
Ca1 Fe4 Ca1 63.12(6) 2_565 2
As2 Ca1 As2 78.32(7) 2_554 2_564
As2 Ca1 As1 156.25(11) 2_554 2_565
As2 Ca1 As1 97.04(4) 2_564 2_565
As2 Ca1 As1 97.04(4) 2_554 2
As2 Ca1 As1 156.25(11) 2_564 2
As1 Ca1 As1 77.75(8) 2_565 2
As2 Ca1 As3 74.79(5) 2_554 2_554
As2 Ca1 As3 120.08(10) 2_564 2_554
As1 Ca1 As3 125.96(10) 2_565 2_554
As1 Ca1 As3 80.12(5) 2 2_554
As2 Ca1 As3 120.08(10) 2_554 2_564
As2 Ca1 As3 74.79(5) 2_564 2_564
As1 Ca1 As3 80.12(5) 2_565 2_564
As1 Ca1 As3 125.96(10) 2 2_564
As3 Ca1 As3 74.38(7) 2_554 2_564
As2 Ca1 As1 71.38(6) 2_554 6_656
As2 Ca1 As1 71.38(6) 2_564 6_656
As1 Ca1 As1 85.02(7) 2_565 6_656
As1 Ca1 As1 85.02(7) 2 6_656
As3 Ca1 As1 140.86(5) 2_554 6_656
As3 Ca1 As1 140.86(5) 2_564 6_656
As2 Ca1 Fe3 159.55(10) 2_554 2_565
As2 Ca1 Fe3 103.99(4) 2_564 2_565
As1 Ca1 Fe3 44.21(5) 2_565 2_565
As1 Ca1 Fe3 88.52(8) 2 2_565
As3 Ca1 Fe3 86.89(7) 2_554 2_565
As3 Ca1 Fe3 43.97(5) 2_564 2_565
As1 Ca1 Fe3 128.88(7) 6_656 2_565
As2 Ca1 Fe3 103.99(4) 2_554 2
As2 Ca1 Fe3 159.55(10) 2_564 2
As1 Ca1 Fe3 88.52(8) 2_565 2
As1 Ca1 Fe3 44.21(5) 2 2
As3 Ca1 Fe3 43.97(5) 2_554 2
As3 Ca1 Fe3 86.89(7) 2_564 2
As1 Ca1 Fe3 128.88(7) 6_656 2
Fe3 Ca1 Fe3 66.80(7) 2_565 2
As2 Ca1 Fe4 140.00(4) 2_554 .
As2 Ca1 Fe4 140.00(4) 2_564 .
As1 Ca1 Fe4 43.74(5) 2_565 .
As1 Ca1 Fe4 43.74(5) 2 .
As3 Ca1 Fe4 88.18(7) 2_554 .
As3 Ca1 Fe4 88.18(7) 2_564 .
As1 Ca1 Fe4 105.46(9) 6_656 .
Fe3 Ca1 Fe4 45.75(5) 2_565 .
Fe3 Ca1 Fe4 45.75(5) 2 .
As2 Ca1 Fe2 115.73(8) 2_554 .
As2 Ca1 Fe2 115.73(8) 2_564 .
As1 Ca1 Fe2 87.41(8) 2_565 .
As1 Ca1 Fe2 87.41(8) 2 .
As3 Ca1 Fe2 42.79(4) 2_554 .
As3 Ca1 Fe2 42.79(4) 2_564 .
As1 Ca1 Fe2 170.27(11) 6_656 .
Fe3 Ca1 Fe2 44.63(5) 2_565 .
Fe3 Ca1 Fe2 44.63(5) 2 .
Fe4 Ca1 Fe2 64.82(7) . .
As2 Ca1 Fe1 44.88(4) 2_554 6_656
As2 Ca1 Fe1 44.88(4) 2_564 6_656
As1 Ca1 Fe1 116.76(7) 2_565 6_656
As1 Ca1 Fe1 116.76(7) 2 6_656
As3 Ca1 Fe1 117.26(8) 2_554 6_656
As3 Ca1 Fe1 117.26(8) 2_564 6_656
As1 Ca1 Fe1 41.73(5) 6_656 6_656
Fe3 Ca1 Fe1 146.60(3) 2_565 6_656
Fe3 Ca1 Fe1 146.60(3) 2 6_656
Fe4 Ca1 Fe1 147.19(10) . 6_656
Fe2 Ca1 Fe1 148.00(10) . 6_656

loop_
_geom_bond_atom_site_label_1
_geom_bond_atom_site_label_2
_geom_bond_distance
_geom_bond_site_symmetry_2
As1 Fe4 2.4047(16) 2_564
As1 Fe4 2.4047(16) 2_554
As1 Fe1 2.417(3) .
As1 Fe3 2.427(2) .
As1 Ca1 2.976(2) 2_554
As1 Ca1 2.976(2) 2_564
As1 Ca1 3.150(3) 6_556
As2 Fe2 2.381(3) .
As2 Fe4 2.410(3) .
As2 Fe3 2.4595(17) 2
As2 Fe3 2.4595(17) 2_565
As2 Fe1 2.5460(16) 5_556
As2 Fe1 2.5460(16) 5_566
As2 Ca1 2.957(2) 2_565
As2 Ca1 2.957(2) 2
As3 Fe4 2.372(3) .
As3 Fe2 2.408(2) 6_657
As3 Fe2 2.4177(16) 2_565
As3 Fe2 2.4177(16) 2
As3 Fe3 2.443(2) 1_556
As3 Fe1 2.6054(17) 2_565
As3 Fe1 2.6054(17) 2
As3 Ca1 3.090(2) 2
As3 Ca1 3.090(2) 2_565
Fe1 As2 2.5460(16) 5_556
Fe1 As2 2.5460(16) 5_566
Fe1 As3 2.6053(17) 2_564
Fe1 As3 2.6053(17) 2_554
Fe1 Fe2 2.627(3) .
Fe1 Fe3 2.650(3) 6_556
Fe1 Fe2 2.740(2) 5_566
Fe1 Fe2 2.740(2) 5_556
Fe1 Fe4 2.862(2) 2_564
Fe1 Fe4 2.862(2) 2_554
Fe1 Ca1 3.554(3) 6_556
Fe2 As3 2.408(2) 6_557
Fe2 As3 2.4177(16) 2_554
Fe2 As3 2.4177(16) 2_564
Fe2 Fe2 2.595(3) 5_556
Fe2 Fe2 2.595(3) 5_566
Fe2 Fe3 2.605(2) 2_565
Fe2 Fe3 2.605(2) 2
Fe2 Fe1 2.740(2) 5_566
Fe2 Fe1 2.740(2) 5_556
Fe2 Ca1 3.467(3) .
Fe3 As3 2.443(2) 1_554
Fe3 As2 2.4595(17) 2_564
Fe3 As2 2.4595(17) 2_554
Fe3 Fe2 2.606(2) 2_564
Fe3 Fe2 2.606(2) 2_554
Fe3 Fe4 2.639(2) 2_554
Fe3 Fe4 2.639(2) 2_564
Fe3 Fe1 2.650(3) 6_656
Fe3 Ca1 3.393(3) 2_554
Fe3 Ca1 3.393(3) 2_564
Fe3 Ca1 3.556(4) .
Fe4 As1 2.4046(16) 2
Fe4 As1 2.4046(16) 2_565
Fe4 Fe3 2.639(2) 2
Fe4 Fe3 2.639(2) 2_565
Fe4 Fe1 2.862(2) 2_565
Fe4 Fe1 2.862(2) 2
Fe4 Ca1 3.395(4) .
Fe4 Ca1 3.568(3) 2_565
Fe4 Ca1 3.568(3) 2
Ca1 As2 2.957(2) 2_554
Ca1 As2 2.957(2) 2_564
Ca1 As1 2.976(2) 2_565
Ca1 As1 2.976(2) 2
Ca1 As3 3.090(2) 2_554
Ca1 As3 3.090(2) 2_564
Ca1 As1 3.150(3) 6_656
Ca1 Fe3 3.393(3) 2_565
Ca1 Fe3 3.393(3) 2
Ca1 Fe1 3.554(3) 6_656
